data_2229641
loop_
_publ_author_name
'Crawford, Devyn'
'Hofer, Anthony K.'
'Edler, Kate L.'
'Ferrence, Gregory M.'

_publ_section_title
;
 Bis(3,5-dimethyl-1<i>H</i>-pyrazole-\k<i>N</i>^2^)silver(I)
 hexafluoridoantimonate
;
_journal_coeditor_code FJ2400
_journal_issue 4
_journal_name_full 'Acta Crystallographica Section E'
_journal_page_first m496
_journal_paper_doi 10.1107/S1600536811010567
_journal_volume 67
_journal_year 2011
_chemical_formula_iupac '[Ag (C5 H8 N2)2] Sb F6'
_chemical_formula_moiety 'C10 H16 Ag1 N4 +, F6 Sb1 -'
_chemical_formula_sum 'C10 H16 Ag F6 N4 Sb'
_chemical_formula_weight 535.89
_chemical_name_systematic
;
Bis(3,5-dimethyl-1<i>H</i>-pyrazole-\k<i>N</i>^2^)silver(I)
hexafluoridoantimonate
;
_space_group_IT_number 14
_symmetry_cell_setting monoclinic
_symmetry_space_group_name_Hall '-P 2ybc'
_symmetry_space_group_name_H-M 'P 1 21/c 1'
_audit_creation_method 'WinGX routine CIF_UPDATE'
_cell_angle_alpha 90
_cell_angle_beta 91.560(2)
_cell_angle_gamma 90
_cell_formula_units_Z 4
_cell_length_a 7.0242(7)
_cell_length_b 10.9849(11)
_cell_length_c 21.391(2)
_cell_measurement_reflns_used 18535
_cell_measurement_temperature 100(2)
_cell_measurement_theta_max 31.1655
_cell_measurement_theta_min 2.6585
_cell_volume 1649.9(3)
_computing_cell_refinement 'SAINT (Bruker, 2008)'
_computing_data_collection 'APEX2 (Bruker, 2008)'
_computing_data_reduction 'SAINT (Bruker, 2008)'
_computing_molecular_graphics 'ORTEP-3 for Windows (Farrugia, 1997)'
_computing_publication_material
;
<i>WinGX</i> (Farrugia, 1999), <i>publCIF</i> (Westrip, 2010)
and
<i>Mercury</i> (Macrae <i>et al.</i>, 2006)
;
_computing_structure_refinement 'SHELXL97 (Sheldrick, 2008)'
_computing_structure_solution 'SIR2004 (Burla <i>et al.</i>, 2005)'
_diffrn_ambient_temperature 100
_diffrn_measured_fraction_theta_full 0.999
_diffrn_measured_fraction_theta_max 0.867
_diffrn_measurement_device_type 'Bruker SMART APEX CCD'
_diffrn_measurement_method \w
_diffrn_radiation_type MoK\a
_diffrn_radiation_wavelength 0.71073
_diffrn_reflns_av_R_equivalents 0.0389
_diffrn_reflns_limit_h_max 10
_diffrn_reflns_limit_h_min -10
_diffrn_reflns_limit_k_max 15
_diffrn_reflns_limit_k_min 0
_diffrn_reflns_limit_l_max 31
_diffrn_reflns_limit_l_min 0
_diffrn_reflns_number 16455
_diffrn_reflns_theta_full 25
_diffrn_reflns_theta_max 31.62
_diffrn_reflns_theta_min 1.9
_diffrn_standards_number 0
_exptl_absorpt_coefficient_mu 2.883
_exptl_absorpt_correction_T_max 0.746
_exptl_absorpt_correction_T_min 0.564
_exptl_absorpt_correction_type multi-scan
_exptl_absorpt_process_details '(TWINABS; Bruker, 2008)'
_exptl_crystal_colour colourless
_exptl_crystal_density_diffrn 2.157
_exptl_crystal_density_method 'not measured'
_exptl_crystal_description rod
_exptl_crystal_F_000 1024
_exptl_crystal_size_max 0.45
_exptl_crystal_size_mid 0.3
_exptl_crystal_size_min 0.3
_refine_diff_density_max 1.328
_refine_diff_density_min -1.474
_refine_ls_extinction_method none
_refine_ls_goodness_of_fit_ref 1.196
_refine_ls_hydrogen_treatment constr
_refine_ls_matrix_type full
_refine_ls_number_parameters 204
_refine_ls_number_reflns 4913
_refine_ls_number_restraints 0
_refine_ls_restrained_S_all 1.196
_refine_ls_R_factor_gt 0.0423
_refine_ls_shift/su_max 0
_refine_ls_structure_factor_coef Fsqd
_refine_ls_weighting_details 'calc w=1/[\s^2^(Fo^2^)+(0.0685P)^2^+9.0304P] where P=(Fo^2^+2Fc^2^)/3'
_refine_ls_weighting_scheme calc
_refine_ls_wR_factor_ref 0.1379
_reflns_number_gt 4686
_reflns_number_total 4913
_reflns_threshold_expression I>2\s(I)
_cod_data_source_file fj2400.cif
_cod_data_source_block I
_cod_original_sg_symbol_H-M 'P 21/c'
_cod_database_code 2229641
_cod_database_fobs_code 2229641

loop_
_symmetry_equiv_pos_as_xyz
'x, y, z'
'-x, y+1/2, -z+1/2'
'-x, -y, -z'
'x, -y-1/2, z-1/2'

loop_
_atom_site_type_symbol
_atom_site_label
_atom_site_fract_x
_atom_site_fract_y
_atom_site_fract_z
_atom_site_U_iso_or_equiv
_atom_site_adp_type
_atom_site_calc_flag
_atom_site_refinement_flags
_atom_site_occupancy
_atom_site_disorder_assembly
_atom_site_disorder_group
Ag Ag1 0.24944(8) -0.03039(4) -0.018995(19) 0.02105(12) Uani d . 1 . .
N N2 0.2337(9) 0.0994(4) -0.0910(2) 0.0186(9) Uani d . 1 . .
N N3 0.2235(8) 0.2210(5) -0.0802(2) 0.0193(9) Uani d . 1 . .
H H3 0.2263 0.2529 -0.0434 0.023 Uiso calc R 1 . .
C C4 0.2085(10) 0.2865(6) -0.1338(3) 0.0222(12) Uani d . 1 . .
C C5 0.2061(10) 0.2033(6) -0.1820(3) 0.0246(12) Uani d . 1 . .
H H5 0.1948 0.2203 -0.2245 0.029 Uiso calc R 1 . .
C C6 0.2238(10) 0.0878(6) -0.1544(3) 0.0197(11) Uani d . 1 . .
C C7 0.1939(13) 0.4221(7) -0.1335(4) 0.0343(17) Uani d . 1 . .
H H7A 0.1171 0.4476 -0.0995 0.051 Uiso calc R 1 . .
H H7B 0.1364 0.4492 -0.1723 0.051 Uiso calc R 1 . .
H H7C 0.3189 0.4568 -0.1287 0.051 Uiso calc R 1 . .
C C8 0.2292(12) -0.0346(6) -0.1844(3) 0.0319(14) Uani d . 1 . .
H H8A 0.2809 -0.0928 -0.1551 0.048 Uiso calc R 1 . .
H H8B 0.3078 -0.0313 -0.2203 0.048 Uiso calc R 1 . .
H H8C 0.1025 -0.0584 -0.197 0.048 Uiso calc R 1 . .
N N9 0.2625(9) -0.1517(4) 0.0570(2) 0.0213(10) Uani d . 1 . .
N N10 0.2780(11) -0.1124(5) 0.1177(2) 0.0278(12) Uani d . 1 . .
H H10 0.2789 -0.0369 0.1284 0.033 Uiso calc R 1 . .
C C11 0.2915(10) -0.2048(6) 0.1585(3) 0.0229(12) Uani d . 1 . .
C C12 0.3016(10) -0.3100(6) 0.1232(3) 0.0247(13) Uani d . 1 . .
H H12 0.3213 -0.3887 0.138 0.03 Uiso calc R 1 . .
C C13 0.2760(9) -0.2738(5) 0.0606(3) 0.0200(11) Uani d . 1 . .
C C14 0.3053(12) -0.1818(7) 0.2275(3) 0.0304(15) Uani d . 1 . .
H H14A 0.2692 -0.0992 0.2359 0.046 Uiso calc R 1 . .
H H14B 0.434 -0.1951 0.2422 0.046 Uiso calc R 1 . .
H H14C 0.2217 -0.2363 0.2486 0.046 Uiso calc R 1 . .
C C15 0.2704(12) -0.3504(6) 0.0031(3) 0.0291(14) Uani d . 1 . .
H H15A 0.3054 -0.3019 -0.0321 0.044 Uiso calc R 1 . .
H H15B 0.1439 -0.3817 -0.0039 0.044 Uiso calc R 1 . .
H H15C 0.3581 -0.4169 0.0081 0.044 Uiso calc R 1 . .
Sb Sb16 0.25087(6) 0.25666(3) 0.113329(15) 0.01885(11) Uani d . 1 . .
F F17 0.2849(8) 0.1468(4) 0.18060(18) 0.0322(10) Uani d . 1 . .
F F18 0.2194(9) 0.3560(4) 0.04231(18) 0.0349(11) Uani d . 1 . .
F F19 0.4415(9) 0.1718(6) 0.0716(3) 0.0513(17) Uani d . 1 . .
F F20 0.0553(10) 0.3341(6) 0.1543(3) 0.057(2) Uani d . 1 . .
F F21 0.0764(9) 0.1462(6) 0.0768(3) 0.0456(15) Uani d . 1 . .
F F22 0.4263(11) 0.3651(6) 0.1477(4) 0.065(2) Uani d . 1 . .

loop_
_atom_site_aniso_label
_atom_site_aniso_U_11
_atom_site_aniso_U_22
_atom_site_aniso_U_33
_atom_site_aniso_U_12
_atom_site_aniso_U_13
_atom_site_aniso_U_23
Ag1 0.0268(2) 0.01625(19) 0.02011(18) 0.0007(3) -0.00010(18) 0.00363(14)
N2 0.022(3) 0.020(2) 0.0143(17) 0.001(2) 0.004(2) 0.0008(16)
N3 0.023(3) 0.019(2) 0.0156(19) -0.004(2) 0.0010(19) 0.0003(16)
C4 0.024(3) 0.021(3) 0.022(2) -0.001(2) 0.001(2) 0.009(2)
C5 0.021(3) 0.032(3) 0.020(2) 0.002(3) 0.004(2) 0.006(2)
C6 0.017(3) 0.027(3) 0.015(2) 0.001(2) 0.004(2) -0.0004(19)
C7 0.037(4) 0.021(3) 0.045(4) -0.001(3) 0.002(4) 0.012(3)
C8 0.032(4) 0.027(3) 0.037(3) 0.002(3) 0.005(3) -0.010(3)
N9 0.026(3) 0.015(2) 0.023(2) 0.003(2) -0.003(2) 0.0037(17)
N10 0.046(4) 0.014(2) 0.023(2) 0.000(3) -0.003(3) 0.0012(18)
C11 0.021(3) 0.022(3) 0.025(3) -0.002(2) 0.003(2) 0.006(2)
C12 0.021(3) 0.019(3) 0.034(3) -0.003(2) -0.014(3) 0.007(2)
C13 0.016(3) 0.014(2) 0.030(3) 0.001(2) -0.002(2) 0.001(2)
C14 0.034(4) 0.032(3) 0.025(3) -0.004(3) -0.001(3) 0.006(3)
C15 0.035(4) 0.024(3) 0.027(3) -0.001(3) -0.010(3) -0.004(2)
Sb16 0.0264(2) 0.01299(17) 0.01709(17) 0.0009(2) -0.00057(15) -0.00089(11)
F17 0.049(3) 0.0220(18) 0.0257(17) 0.009(2) 0.000(2) 0.0061(14)
F18 0.055(3) 0.0278(19) 0.0218(16) 0.001(2) -0.005(2) 0.0096(15)
F19 0.045(3) 0.049(4) 0.061(4) 0.019(3) 0.028(3) 0.010(3)
F20 0.080(4) 0.046(4) 0.047(4) 0.040(3) 0.034(3) 0.011(3)
F21 0.054(3) 0.040(3) 0.042(3) -0.018(3) -0.018(2) -0.002(3)
F22 0.099(5) 0.039(4) 0.056(4) -0.035(4) -0.047(4) 0.015(3)

loop_
_atom_type_symbol
_atom_type_description
_atom_type_scat_dispersion_real
_atom_type_scat_dispersion_imag
_atom_type_scat_source
C C 0.0033 0.0016 'International Tables Vol C Tables 4.2.6.8 and 6.1.1.4'
H H 0 0 'International Tables Vol C Tables 4.2.6.8 and 6.1.1.4'
N N 0.0061 0.0033 'International Tables Vol C Tables 4.2.6.8 and 6.1.1.4'
F F 0.0171 0.0103 'International Tables Vol C Tables 4.2.6.8 and 6.1.1.4'
Ag Ag -0.8971 1.1015 'International Tables Vol C Tables 4.2.6.8 and 6.1.1.4'
Sb Sb -0.5866 1.5461 'International Tables Vol C Tables 4.2.6.8 and 6.1.1.4'

loop_
_geom_angle_atom_site_label_1
_geom_angle_atom_site_label_2
_geom_angle_atom_site_label_3
_geom_angle_site_symmetry_1
_geom_angle_site_symmetry_3
_geom_angle
_geom_angle_publ_flag
N2 Ag1 N9 . . 176.54(18) ?
N3 N2 C6 . . 105.1(5) ?
N3 N2 Ag1 . . 123.0(3) ?
C6 N2 Ag1 . . 131.9(4) ?
C4 N3 N2 . . 112.4(5) ?
C4 N3 H3 . . 123.8 ?
N2 N3 H3 . . 123.8 ?
N3 C4 C5 . . 106.3(5) ?
N3 C4 C7 . . 122.0(6) ?
C5 C4 C7 . . 131.7(6) ?
C4 C5 C6 . . 106.6(5) ?
C4 C5 H5 . . 126.7 ?
C6 C5 H5 . . 126.7 ?
N2 C6 C5 . . 109.6(5) ?
N2 C6 C8 . . 120.8(6) ?
C5 C6 C8 . . 129.6(5) ?
C4 C7 H7A . . 109.5 ?
C4 C7 H7B . . 109.5 ?
H7A C7 H7B . . 109.5 ?
C4 C7 H7C . . 109.5 ?
H7A C7 H7C . . 109.5 ?
H7B C7 H7C . . 109.5 ?
C6 C8 H8A . . 109.5 ?
C6 C8 H8B . . 109.5 ?
H8A C8 H8B . . 109.5 ?
C6 C8 H8C . . 109.5 ?
H8A C8 H8C . . 109.5 ?
H8B C8 H8C . . 109.5 ?
C13 N9 N10 . . 104.8(5) ?
C13 N9 Ag1 . . 132.7(4) ?
N10 N9 Ag1 . . 122.3(4) ?
C11 N10 N9 . . 112.4(5) ?
C11 N10 H10 . . 123.8 ?
N9 N10 H10 . . 123.8 ?
N10 C11 C12 . . 106.3(5) ?
N10 C11 C14 . . 121.0(6) ?
C12 C11 C14 . . 132.6(6) ?
C11 C12 C13 . . 106.1(5) ?
C11 C12 H12 . . 126.9 ?
C13 C12 H12 . . 126.9 ?
N9 C13 C12 . . 110.1(5) ?
N9 C13 C15 . . 120.9(5) ?
C12 C13 C15 . . 128.9(6) ?
C11 C14 H14A . . 109.5 ?
C11 C14 H14B . . 109.5 ?
H14A C14 H14B . . 109.5 ?
C11 C14 H14C . . 109.5 ?
H14A C14 H14C . . 109.5 ?
H14B C14 H14C . . 109.5 ?
C13 C15 H15A . . 109.5 ?
C13 C15 H15B . . 109.5 ?
H15A C15 H15B . . 109.5 ?
C13 C15 H15C . . 109.5 ?
H15A C15 H15C . . 109.5 ?
H15B C15 H15C . . 109.5 ?
F22 Sb16 F20 . . 90.6(4) ?
F22 Sb16 F19 . . 91.9(4) ?
F20 Sb16 F19 . . 177.3(3) ?
F22 Sb16 F18 . . 90.6(3) ?
F20 Sb16 F18 . . 92.5(3) ?
F19 Sb16 F18 . . 88.5(3) ?
F22 Sb16 F21 . . 178.7(4) ?
F20 Sb16 F21 . . 90.5(3) ?
F19 Sb16 F21 . . 87.0(3) ?
F18 Sb16 F21 . . 88.7(3) ?
F22 Sb16 F17 . . 92.2(3) ?
F20 Sb16 F17 . . 90.7(3) ?
F19 Sb16 F17 . . 88.2(3) ?
F18 Sb16 F17 . . 175.70(18) ?
F21 Sb16 F17 . . 88.4(3) ?

loop_
_geom_bond_atom_site_label_1
_geom_bond_atom_site_label_2
_geom_bond_site_symmetry_2
_geom_bond_distance
_geom_bond_publ_flag
Ag1 N2 . 2.100(5) ?
Ag1 N9 . 2.101(5) ?
N2 N3 . 1.358(7) ?
N2 C6 . 1.360(7) ?
N3 C4 . 1.354(7) ?
N3 H3 . 0.86 ?
C4 C5 . 1.377(9) ?
C4 C7 . 1.494(9) ?
C5 C6 . 1.404(9) ?
C5 H5 . 0.93 ?
C6 C8 . 1.490(9) ?
C7 H7A . 0.96 ?
C7 H7B . 0.96 ?
C7 H7C . 0.96 ?
C8 H8A . 0.96 ?
C8 H8B . 0.96 ?
C8 H8C . 0.96 ?
N9 C13 . 1.348(7) ?
N9 N10 . 1.371(7) ?
N10 C11 . 1.341(8) ?
N10 H10 . 0.86 ?
C11 C12 . 1.383(10) ?
C11 C14 . 1.497(9) ?
C12 C13 . 1.403(9) ?
C12 H12 . 0.93 ?
C13 C15 . 1.491(9) ?
C14 H14A . 0.96 ?
C14 H14B . 0.96 ?
C14 H14C . 0.96 ?
C15 H15A . 0.96 ?
C15 H15B . 0.96 ?
C15 H15C . 0.96 ?
Sb16 F22 . 1.852(6) ?
Sb16 F20 . 1.856(5) ?
Sb16 F19 . 1.877(6) ?
Sb16 F18 . 1.879(4) ?
Sb16 F21 . 1.880(5) ?
Sb16 F17 . 1.888(4) ?

loop_
_geom_hbond_atom_site_label_D
_geom_hbond_atom_site_label_H
_geom_hbond_atom_site_label_A
_geom_hbond_site_symmetry_A
_geom_hbond_distance_DH
_geom_hbond_distance_HA
_geom_hbond_distance_DA
_geom_hbond_angle_DHA
N3 H3 F18 . 0.86 2.16 3.012(6) 172
N10 H10 F17 . 0.86 2.31 3.149(7) 167

loop_
_geom_torsion_atom_site_label_1
_geom_torsion_atom_site_label_2
_geom_torsion_atom_site_label_3
_geom_torsion_atom_site_label_4
_geom_torsion_site_symmetry_1
_geom_torsion_site_symmetry_2
_geom_torsion_site_symmetry_3
_geom_torsion_site_symmetry_4
_geom_torsion
_geom_torsion_publ_flag
C6 N2 N3 C4 . . . . -0.3(8) ?
Ag1 N2 N3 C4 . . . . -178.1(5) ?
N2 N3 C4 C5 . . . . 0.9(8) ?
N2 N3 C4 C7 . . . . 179.6(7) ?
N3 C4 C5 C6 . . . . -1.1(8) ?
C7 C4 C5 C6 . . . . -179.6(8) ?
N3 N2 C6 C5 . . . . -0.4(8) ?
Ag1 N2 C6 C5 . . . . 177.1(5) ?
N3 N2 C6 C8 . . . . -179.5(6) ?
Ag1 N2 C6 C8 . . . . -2.0(11) ?
C4 C5 C6 N2 . . . . 1.0(8) ?
C4 C5 C6 C8 . . . . 180.0(7) ?
C13 N9 N10 C11 . . . . -2.9(9) ?
Ag1 N9 N10 C11 . . . . -177.6(5) ?
N9 N10 C11 C12 . . . . 5.1(9) ?
N9 N10 C11 C14 . . . . -178.7(7) ?
N10 C11 C12 C13 . . . . -5.1(8) ?
C14 C11 C12 C13 . . . . 179.3(8) ?
N10 N9 C13 C12 . . . . -0.6(8) ?
Ag1 N9 C13 C12 . . . . 173.3(5) ?
N10 N9 C13 C15 . . . . -178.4(7) ?
Ag1 N9 C13 C15 . . . . -4.5(11) ?
C11 C12 C13 N9 . . . . 3.6(8) ?
C11 C12 C13 C15 . . . . -178.8(7) ?
